data_4021258
loop_
_publ_author_name
'Masakazu Atobe'
'Naoki Yamazaki'
'Chihiro Kibayashi'

_publ_section_title
;
 Enantioselective Synthesis of Primary 1-(Aryl)alkylamines
 by Nucleophilic 1,2-Addition of Organolithium
 Reagents to Hydroxyoxime Ethers and Application to Asymmetric
 Synthesis of G-Protein-Coupled Receptor Ligands
;
_journal_name_full 'Journal of Organic Chemistry'
_journal_page_first 5595
_journal_page_last 5607
_journal_paper_doi 10.1021/jo049517+
_journal_volume 69
_journal_year 2004
_chemical_formula_moiety 'C16 H17 N O2'
_chemical_formula_sum 'C16 H17 N O2'
_chemical_formula_weight 255.31
_space_group_IT_number 4
_symmetry_cell_setting monoclinic
_symmetry_space_group_name_Hall 'P 2yb'
_symmetry_space_group_name_H-M 'P 1 21 1'
_cell_angle_alpha 90.00
_cell_angle_beta 95.724(2)
_cell_angle_gamma 90.00
_cell_formula_units_Z 4
_cell_length_a 5.5250(2)
_cell_length_b 30.9290(13)
_cell_length_c 8.1140(4)
_cell_measurement_temperature 100(2)
_cell_volume 1379.63(10)
_diffrn_ambient_temperature 100(2)
_exptl_crystal_density_diffrn 1.229
_cod_original_sg_symbol_H-M 'P 21'
_cod_database_code 4021258

loop_
_symmetry_equiv_pos_as_xyz
'x, y, z'
'-x, y+1/2, -z'

loop_
_atom_site_label
_atom_site_type_symbol
_atom_site_fract_x
_atom_site_fract_y
_atom_site_fract_z
_atom_site_U_iso_or_equiv
_atom_site_adp_type
_atom_site_occupancy
_atom_site_symmetry_multiplicity
_atom_site_calc_flag
_atom_site_refinement_flags
_atom_site_disorder_assembly
_atom_site_disorder_group
C1 C -0.0212(8) -0.36853(14) -0.0039(5) 0.0318(9) Uani 1 1 d . . .
H1 H -0.1587 -0.3540 0.0454 0.038 Uiso 1 1 calc R . .
C2 C -0.0314(9) -0.41696(14) 0.0285(6) 0.0364(11) Uani 1 1 d . . .
H2A H -0.1779 -0.4292 -0.0349 0.044 Uiso 1 1 calc R . .
H2B H 0.1131 -0.4310 -0.0112 0.044 Uiso 1 1 calc R . .
C3 C -0.0356(8) -0.35825(14) -0.1877(5) 0.0296(9) Uani 1 1 d . . .
C4 C 0.1469(8) -0.37234(14) -0.2826(5) 0.0300(9) Uani 1 1 d . . .
H4 H 0.2820 -0.3880 -0.2316 0.036 Uiso 1 1 calc R . .
C5 C 0.1312(8) -0.36346(14) -0.4508(5) 0.0316(9) Uani 1 1 d . . .
H5 H 0.2558 -0.3732 -0.5145 0.038 Uiso 1 1 calc R . .
C6 C -0.0630(8) -0.34068(14) -0.5266(6) 0.0325(9) Uani 1 1 d . . .
H6 H -0.0729 -0.3349 -0.6420 0.039 Uiso 1 1 calc R . .
C7 C -0.2447(8) -0.32622(15) -0.4330(5) 0.0340(10) Uani 1 1 d . . .
H7 H -0.3788 -0.3103 -0.4844 0.041 Uiso 1 1 calc R . .
C8 C -0.2298(8) -0.33503(14) -0.2639(6) 0.0329(10) Uani 1 1 d . . .
H8 H -0.3540 -0.3250 -0.2004 0.039 Uiso 1 1 calc R . .
C9 C 0.4148(8) -0.29545(14) 0.1496(5) 0.0313(9) Uani 1 1 d . . .
H9 H 0.5316 -0.3159 0.1945 0.038 Uiso 1 1 calc R . .
C10 C 0.4713(8) -0.24928(13) 0.1616(5) 0.0294(9) Uani 1 1 d . . .
C11 C 0.3099(9) -0.21789(15) 0.0964(6) 0.0378(10) Uani 1 1 d . . .
H11 H 0.1554 -0.2262 0.0441 0.045 Uiso 1 1 calc R . .
C12 C 0.3720(9) -0.17428(15) 0.1068(7) 0.0411(11) Uani 1 1 d . . .
H12 H 0.2590 -0.1533 0.0613 0.049 Uiso 1 1 calc R . .
C13 C 0.5958(8) -0.16101(13) 0.1823(6) 0.0323(10) Uani 1 1 d . . .
C14 C 0.7559(9) -0.19247(15) 0.2486(6) 0.0396(11) Uani 1 1 d . . .
H14 H 0.9091 -0.1840 0.3024 0.047 Uiso 1 1 calc R . .
C15 C 0.6971(9) -0.23606(15) 0.2380(6) 0.0401(11) Uani 1 1 d . . .
H15 H 0.8108 -0.2570 0.2830 0.048 Uiso 1 1 calc R . .
C16 C 0.6634(11) -0.11392(16) 0.1906(7) 0.0442(12) Uani 1 1 d . . .
H16A H 0.8327 -0.1109 0.2381 0.066 Uiso 1 1 calc R . .
H16B H 0.5565 -0.0986 0.2603 0.066 Uiso 1 1 calc R . .
H16C H 0.6451 -0.1016 0.0788 0.066 Uiso 1 1 calc R . .
C20 C 0.5562(9) 0.01397(13) 0.4717(5) 0.0310(9) Uani 1 1 d . . .
H20 H 0.7278 0.0243 0.4720 0.037 Uiso 1 1 calc R . .
C21 C 0.3994(9) 0.05053(14) 0.5262(6) 0.0341(10) Uani 1 1 d . . .
H21A H 0.3779 0.0726 0.4376 0.041 Uiso 1 1 calc R . .
H21B H 0.2367 0.0392 0.5446 0.041 Uiso 1 1 calc R . .
C22 C 0.4645(8) -0.00082(13) 0.2996(5) 0.0290(9) Uani 1 1 d . . .
C23 C 0.2413(8) -0.02177(15) 0.2655(6) 0.0336(9) Uani 1 1 d . . .
H23 H 0.1462 -0.0285 0.3534 0.040 Uiso 1 1 calc R . .
C24 C 0.1578(9) -0.03280(16) 0.1047(6) 0.0361(10) Uani 1 1 d . . .
H24 H 0.0055 -0.0471 0.0837 0.043 Uiso 1 1 calc R . .
C25 C 0.2929(8) -0.02338(15) -0.0274(6) 0.0347(10) Uani 1 1 d . . .
H25 H 0.2335 -0.0308 -0.1377 0.042 Uiso 1 1 calc R . .
C26 C 0.5138(8) -0.00309(14) 0.0055(6) 0.0318(9) Uani 1 1 d . . .
H26 H 0.6085 0.0035 -0.0828 0.038 Uiso 1 1 calc R . .
C27 C 0.5993(8) 0.00785(13) 0.1665(5) 0.0295(9) Uani 1 1 d . . .
H27 H 0.7533 0.0216 0.1869 0.035 Uiso 1 1 calc R . .
C28 C 0.7095(8) -0.08231(14) 0.6709(5) 0.0316(9) Uani 1 1 d . . .
H28 H 0.5877 -0.0817 0.7456 0.038 Uiso 1 1 calc R . .
C29 C 0.8717(8) -0.11993(14) 0.6695(6) 0.0312(9) Uani 1 1 d . . .
C30 C 0.8071(9) -0.15762(15) 0.7474(6) 0.0333(9) Uani 1 1 d . . .
H30 H 0.6699 -0.1576 0.8092 0.040 Uiso 1 1 calc R . .
C31 C 0.9407(8) -0.19542(15) 0.7362(6) 0.0373(10) Uani 1 1 d . . .
H31 H 0.8914 -0.2210 0.7887 0.045 Uiso 1 1 calc R . .
C32 C 1.1467(8) -0.19647(15) 0.6489(6) 0.0358(10) Uani 1 1 d . . .
C33 C 1.2148(9) -0.15805(15) 0.5747(6) 0.0365(10) Uani 1 1 d . . .
H33 H 1.3556 -0.1578 0.5164 0.044 Uiso 1 1 calc R . .
C34 C 1.0807(8) -0.12016(15) 0.5847(6) 0.0333(9) Uani 1 1 d . . .
H34 H 1.1310 -0.0944 0.5340 0.040 Uiso 1 1 calc R . .
C35 C 1.2893(10) -0.23752(17) 0.6346(8) 0.0496(13) Uani 1 1 d . . .
H35A H 1.3960 -0.2421 0.7370 0.074 Uiso 1 1 calc R . .
H35B H 1.3880 -0.2352 0.5411 0.074 Uiso 1 1 calc R . .
H35C H 1.1769 -0.2620 0.6165 0.074 Uiso 1 1 calc R . .
N17 N 0.2116(7) -0.30861(11) 0.0801(5) 0.0317(8) Uani 1 1 d . . .
N36 N 0.7301(7) -0.05020(12) 0.5724(4) 0.0319(8) Uani 1 1 d . . .
O18 O 0.2045(6) -0.35479(10) 0.0824(4) 0.0332(7) Uani 1 1 d . . .
O19 O -0.0383(7) -0.42636(11) 0.1994(4) 0.0415(8) Uani 1 1 d . . .
H19 H 0.1032 -0.4252 0.2478 0.062 Uiso 1 1 calc R . .
O37 O 0.5456(6) -0.01927(10) 0.5936(4) 0.0331(7) Uani 1 1 d . . .
O38 O 0.5074(7) 0.06988(11) 0.6741(4) 0.0407(8) Uani 1 1 d . . .
H38 H 0.4022 0.0727 0.7413 0.061 Uiso 1 1 calc R . .

loop_
_atom_site_aniso_label
_atom_site_aniso_U_11
_atom_site_aniso_U_22
_atom_site_aniso_U_33
_atom_site_aniso_U_23
_atom_site_aniso_U_13
_atom_site_aniso_U_12
C1 0.038(3) 0.027(2) 0.031(2) -0.0035(17) 0.0058(17) -0.0029(17)
C2 0.051(3) 0.028(2) 0.031(2) -0.0001(17) 0.0077(19) -0.0088(18)
C3 0.030(2) 0.0249(19) 0.035(2) -0.0050(16) 0.0071(16) -0.0072(16)
C4 0.030(2) 0.029(2) 0.031(2) -0.0018(17) 0.0046(16) -0.0002(16)
C5 0.032(2) 0.031(2) 0.033(2) -0.0020(17) 0.0097(16) -0.0032(17)
C6 0.036(3) 0.029(2) 0.032(2) 0.0008(17) 0.0023(17) -0.0019(16)
C7 0.032(3) 0.033(2) 0.036(2) -0.0007(18) -0.0012(17) 0.0024(17)
C8 0.029(2) 0.029(2) 0.042(3) -0.0059(18) 0.0078(17) -0.0010(16)
C9 0.035(3) 0.028(2) 0.030(2) 0.0000(16) 0.0016(17) 0.0015(16)
C10 0.035(3) 0.025(2) 0.028(2) 0.0000(16) 0.0033(16) 0.0000(16)
C11 0.030(2) 0.027(2) 0.054(3) 0.001(2) -0.0040(19) -0.0034(17)
C12 0.038(3) 0.028(2) 0.056(3) 0.006(2) -0.002(2) 0.0008(19)
C13 0.034(3) 0.026(2) 0.037(2) 0.0014(17) 0.0047(18) -0.0010(16)
C14 0.035(3) 0.029(2) 0.051(3) 0.001(2) -0.010(2) -0.0024(18)
C15 0.037(3) 0.027(2) 0.054(3) 0.005(2) -0.008(2) 0.0021(18)
C16 0.051(3) 0.028(2) 0.052(3) -0.003(2) 0.000(2) -0.005(2)
C20 0.038(3) 0.025(2) 0.031(2) 0.0046(16) 0.0127(17) 0.0011(16)
C21 0.042(3) 0.032(2) 0.029(2) -0.0007(17) 0.0066(17) 0.0015(17)
C22 0.031(2) 0.025(2) 0.033(2) 0.0019(16) 0.0097(16) 0.0042(15)
C23 0.032(2) 0.035(2) 0.035(2) 0.0019(18) 0.0114(17) 0.0018(17)
C24 0.027(3) 0.038(2) 0.044(3) -0.0009(19) 0.0043(18) 0.0010(17)
C25 0.033(3) 0.038(2) 0.032(2) 0.0016(19) 0.0018(17) 0.0082(18)
C26 0.035(2) 0.030(2) 0.031(2) 0.0034(17) 0.0095(17) 0.0043(17)
C27 0.032(2) 0.027(2) 0.030(2) 0.0012(17) 0.0072(16) 0.0021(16)
C28 0.035(2) 0.027(2) 0.033(2) 0.0016(17) 0.0056(17) 0.0021(17)
C29 0.030(2) 0.027(2) 0.036(2) -0.0008(17) 0.0010(16) 0.0021(16)
C30 0.033(2) 0.031(2) 0.035(2) 0.0012(18) 0.0006(17) 0.0009(16)
C31 0.035(3) 0.032(2) 0.043(3) 0.0062(19) -0.0024(19) -0.0004(18)
C32 0.033(3) 0.032(2) 0.041(2) 0.0004(19) -0.0048(18) 0.0006(18)
C33 0.034(3) 0.037(2) 0.039(3) -0.0032(19) 0.0017(18) 0.0040(18)
C34 0.032(2) 0.034(2) 0.034(2) 0.0032(18) 0.0007(17) 0.0005(17)
C35 0.047(3) 0.037(3) 0.063(4) -0.004(2) -0.005(2) 0.008(2)
N17 0.040(2) 0.0189(17) 0.036(2) 0.0003(14) 0.0031(15) 0.0008(13)
N36 0.038(2) 0.0276(18) 0.0305(19) 0.0012(14) 0.0047(15) 0.0077(14)
O18 0.0431(18) 0.0212(14) 0.0351(17) 0.0003(11) 0.0020(13) -0.0048(12)
O19 0.059(2) 0.0388(18) 0.0286(17) 0.0027(14) 0.0110(14) -0.0079(16)
O37 0.0445(19) 0.0269(15) 0.0295(16) 0.0059(12) 0.0116(13) 0.0090(12)
O38 0.058(2) 0.0342(17) 0.0312(17) -0.0038(14) 0.0104(14) 0.0043(15)

loop_
_geom_bond_atom_site_label_1
_geom_bond_atom_site_label_2
_geom_bond_distance
_geom_bond_site_symmetry_2
_geom_bond_publ_flag
C1 O18 1.432(5) . ?
C1 C3 1.520(6) . ?
C1 C2 1.523(6) . ?
C1 H1 1.0000 . ?
C2 O19 1.421(5) . ?
C2 H2A 0.9900 . ?
C2 H2B 0.9900 . ?
C3 C8 1.384(6) . ?
C3 C4 1.398(6) . ?
C4 C5 1.387(6) . ?
C4 H4 0.9500 . ?
C5 C6 1.376(6) . ?
C5 H5 0.9500 . ?
C6 C7 1.392(6) . ?
C6 H6 0.9500 . ?
C7 C8 1.393(6) . ?
C7 H7 0.9500 . ?
C8 H8 0.9500 . ?
C9 N17 1.272(6) . ?
C9 C10 1.463(6) . ?
C9 H9 0.9500 . ?
C10 C11 1.387(6) . ?
C10 C15 1.398(6) . ?
C11 C12 1.392(6) . ?
C11 H11 0.9500 . ?
C12 C13 1.387(7) . ?
C12 H12 0.9500 . ?
C13 C14 1.387(6) . ?
C13 C16 1.503(6) . ?
C14 C15 1.387(7) . ?
C14 H14 0.9500 . ?
C15 H15 0.9500 . ?
C16 H16A 0.9800 . ?
C16 H16B 0.9800 . ?
C16 H16C 0.9800 . ?
C20 O37 1.432(5) . ?
C20 C22 1.508(6) . ?
C20 C21 1.517(6) . ?
C20 H20 1.0000 . ?
C21 O38 1.419(6) . ?
C21 H21A 0.9900 . ?
C21 H21B 0.9900 . ?
C22 C23 1.396(6) . ?
C22 C27 1.398(6) . ?
C23 C24 1.382(7) . ?
C23 H23 0.9500 . ?
C24 C25 1.397(7) . ?
C24 H24 0.9500 . ?
C25 C26 1.374(7) . ?
C25 H25 0.9500 . ?
C26 C27 1.387(6) . ?
C26 H26 0.9500 . ?
C27 H27 0.9500 . ?
C28 N36 1.287(6) . ?
C28 C29 1.469(6) . ?
C28 H28 0.9500 . ?
C29 C30 1.390(6) . ?
C29 C34 1.402(7) . ?
C30 C31 1.390(7) . ?
C30 H30 0.9500 . ?
C31 C32 1.400(7) . ?
C31 H31 0.9500 . ?
C32 C33 1.400(7) . ?
C32 C35 1.505(7) . ?
C33 C34 1.393(6) . ?
C33 H33 0.9500 . ?
C34 H34 0.9500 . ?
C35 H35A 0.9800 . ?
C35 H35B 0.9800 . ?
C35 H35C 0.9800 . ?
N17 O18 1.429(4) . ?
N36 O37 1.421(4) . ?
O19 H19 0.8400 . ?
O38 H38 0.8400 . ?

loop_
_cod_related_entry_id
_cod_related_entry_database
_cod_related_entry_code
1 ChemSpider 30658505
